data_4346259
loop_
_publ_author_name
'Ashok Kumar, Chowan'
'Nagarajaprakash, R.'
'Ramakrishna, Buthanapalli'
'Manimaran, Bala'

_publ_section_title
;
 Self-assembly of Thiolato-Bridged Manganese(I)-Based Metallarectangles:
 One-pot Synthesis and Structural Characterization.
;
_journal_issue 17
_journal_name_full 'Inorganic chemistry'
_journal_page_first 8406
_journal_page_last 8414
_journal_paper_doi 10.1021/acs.inorgchem.5b01118
_journal_volume 54
_journal_year 2015
_chemical_formula_moiety '2(C60 H40 Mn4 N4 O12 S4)'
_chemical_formula_sum 'C120 H80 Mn8 N8 O24 S8'
_chemical_formula_weight 2713.92
_space_group_crystal_system monoclinic
_space_group_IT_number 14
_space_group_name_Hall '-P 2yab'
_space_group_name_H-M_alt 'P 1 21/a 1'
_atom_sites_solution_hydrogens geom
_atom_sites_solution_primary direct
_atom_sites_solution_secondary difmap
_audit_creation_date 2014-07-30
_audit_creation_method
;
Olex2 1.2
(compiled 2014.06.27 svn.r2953 for OlexSys, GUI svn.r4855)
;
_cell_angle_alpha 90.00
_cell_angle_beta 104.174(3)
_cell_angle_gamma 90.00
_cell_formula_units_Z 2
_cell_length_a 18.8413(5)
_cell_length_b 17.2727(6)
_cell_length_c 19.2668(6)
_cell_measurement_reflns_used 7870
_cell_measurement_temperature 120.05(10)
_cell_measurement_theta_max 28.5421
_cell_measurement_theta_min 3.7572
_cell_volume 6079.3(3)
_computing_cell_refinement
;
CrysAlisPro, Agilent Technologies,
Version 1.171.36.21 (release 14-08-2012 CrysAlis171 .NET)
(compiled Sep 14 2012,17:21:16)
;
_computing_data_collection
;
CrysAlisPro, Agilent Technologies,
Version 1.171.36.21 (release 14-08-2012 CrysAlis171 .NET)
(compiled Sep 14 2012,17:21:16)
;
_computing_data_reduction
;
CrysAlisPro, Agilent Technologies,
Version 1.171.36.21 (release 14-08-2012 CrysAlis171 .NET)
(compiled Sep 14 2012,17:21:16)
;
_computing_molecular_graphics 'Olex2 (Dolomanov et al., 2009)'
_computing_publication_material 'Olex2 (Dolomanov et al., 2009)'
_computing_structure_refinement 'ShelXL (Sheldrick, 2008)'
_computing_structure_solution 'ShelXS (Sheldrick, 2008)'
_diffrn_ambient_temperature 120.05(10)
_diffrn_detector_area_resol_mean 15.9821
_diffrn_measured_fraction_theta_full 0.994
_diffrn_measured_fraction_theta_max 0.870
_diffrn_measurement_details
;
#__ type_ start__ end____ width___ exp.time_
  1 omega  -19.00   26.00   1.0000   70.0000
omega____ theta____ kappa____ phi______ frames
    -      -22.7238  -99.0000 -120.0000 45

#__ type_ start__ end____ width___ exp.time_
  2 omega -109.00  -38.00   1.0000   70.0000
omega____ theta____ kappa____ phi______ frames
    -      -22.7238 -178.0000    0.0000 71

#__ type_ start__ end____ width___ exp.time_
  3 omega  -49.00   91.00   1.0000   70.0000
omega____ theta____ kappa____ phi______ frames
    -       24.1301  -19.0000  150.0000 140

#__ type_ start__ end____ width___ exp.time_
  4 omega  -17.00   66.00   1.0000   70.0000
omega____ theta____ kappa____ phi______ frames
    -       24.1301   37.0000 -150.0000 83
;
_diffrn_measurement_device_type 'Xcalibur, Eos'
_diffrn_measurement_method '\w scans'
_diffrn_orient_matrix_UB_11 -0.0014940000
_diffrn_orient_matrix_UB_12 0.0371323000
_diffrn_orient_matrix_UB_13 0.0153349000
_diffrn_orient_matrix_UB_21 0.0262810000
_diffrn_orient_matrix_UB_22 0.0139244000
_diffrn_orient_matrix_UB_23 -0.0177503000
_diffrn_orient_matrix_UB_31 -0.0285495000
_diffrn_orient_matrix_UB_32 0.0107251000
_diffrn_orient_matrix_UB_33 -0.0298473000
_diffrn_radiation_monochromator graphite
_diffrn_radiation_type MoK\a
_diffrn_radiation_wavelength 0.71073
_diffrn_reflns_av_R_equivalents 0.0612
_diffrn_reflns_av_unetI/netI 0.1004
_diffrn_reflns_limit_h_max 25
_diffrn_reflns_limit_h_min -25
_diffrn_reflns_limit_k_max 19
_diffrn_reflns_limit_k_min -22
_diffrn_reflns_limit_l_max 24
_diffrn_reflns_limit_l_min -25
_diffrn_reflns_number 32149
_diffrn_reflns_theta_full 25.00
_diffrn_reflns_theta_max 28.60
_diffrn_reflns_theta_min 4.03
_diffrn_source 'Enhance (Mo) X-ray Source'
_exptl_absorpt_coefficient_mu 1.013
_exptl_absorpt_correction_T_max 1.00000
_exptl_absorpt_correction_T_min 0.62524
_exptl_absorpt_correction_type multi-scan
_exptl_absorpt_process_details
;
CrysAlisPro, Agilent Technologies,
Version 1.171.36.21 (release 14-08-2012 CrysAlis171 .NET)
(compiled Sep 14 2012,17:21:16)
Empirical absorption correction using spherical harmonics,
 implemented in SCALE3 ABSPACK scaling algorithm.
;
_exptl_crystal_colour 'metallic dark red'
_exptl_crystal_colour_lustre metallic
_exptl_crystal_colour_modifier dark
_exptl_crystal_colour_primary red
_exptl_crystal_density_diffrn 1.483
_exptl_crystal_density_method 'not measured'
_exptl_crystal_description 'rect. Prism'
_exptl_crystal_F_000 2752
_exptl_crystal_size_max 0.4
_exptl_crystal_size_mid 0.3
_exptl_crystal_size_min 0.25
_refine_diff_density_max 1.035
_refine_diff_density_min -0.897
_refine_diff_density_rms 0.091
_refine_ls_extinction_method none
_refine_ls_goodness_of_fit_ref 1.021
_refine_ls_hydrogen_treatment constr
_refine_ls_matrix_type full
_refine_ls_number_parameters 790
_refine_ls_number_reflns 13542
_refine_ls_number_restraints 0
_refine_ls_restrained_S_all 1.021
_refine_ls_R_factor_all 0.1234
_refine_ls_R_factor_gt 0.0628
_refine_ls_shift/su_max 0.000
_refine_ls_shift/su_mean 0.000
_refine_ls_structure_factor_coef Fsqd
_refine_ls_weighting_details 'calc w=1/[\s^2^(Fo^2^)+(0.0492P)^2^+8.5263P] where P=(Fo^2^+2Fc^2^)/3'
_refine_ls_weighting_scheme calc
_refine_ls_wR_factor_gt 0.1310
_refine_ls_wR_factor_ref 0.1679
_reflns_number_gt 7907
_reflns_number_total 13542
_reflns_threshold_expression >2sigma(I)
_cod_data_source_file ic5b01118_si_002.cif
_cod_data_source_block 5
_cod_database_code 4346259
_reflns_odcompleteness_completeness 99.22
_reflns_odcompleteness_iscentric 1
_reflns_odcompleteness_theta 26.32
_olex2_refinement_description
;
1. Fixed Uiso
 At 1.2 times of:
  All C(H) groups
2. Uiso/Uaniso restraints and constraints
Uanis(C26) = Uanis(C27) = Uanis(C28) = Uanis(C29) = Uanis(C30) = Uanis(C30A) =
Uanis(C29A) = Uanis(C28A) = Uanis(C27A) = Uanis(C26A)
Uanis(C49) = Uanis(C49A)
Uanis(C55A) = Uanis(C60A) = Uanis(C59A) = Uanis(C58A) = Uanis(C57A) =
Uanis(C56A) = Uanis(C55) = Uanis(C56) = Uanis(C57) = Uanis(C58) = Uanis(C59) =
Uanis(C60)
3. Others
 Sof(O13)=Sof(C1B)=Sof(C1C)=Sof(O19)=1-FVAR(1)
 Sof(O11)=Sof(O12)=Sof(C36)=Sof(C35)=FVAR(1)
 Sof(C26A)=Sof(H26A)=Sof(C27A)=Sof(H27A)=Sof(C28A)=Sof(H28A)=Sof(C29A)=
 Sof(H29A)=Sof(C30A)=Sof(H30A)=1-FVAR(2)
 Sof(C27)=Sof(H27)=Sof(C26)=Sof(H26)=Sof(C28)=Sof(H28)=Sof(C29)=Sof(H29)=
 Sof(C30)=Sof(H30)=FVAR(2)
 Sof(C54A)=Sof(H54A)=Sof(C53A)=Sof(H53A)=Sof(C52A)=Sof(H52A)=Sof(C51A)=
 Sof(H51A)=Sof(C50A)=Sof(H50A)=1-FVAR(3)
 Sof(C54)=Sof(H54)=Sof(C50)=Sof(H50)=Sof(C52)=Sof(H52)=Sof(C51)=Sof(H51)=
 Sof(C53)=Sof(H53)=FVAR(3)
 Sof(C49A)=1-FVAR(4)
 Sof(C49)=FVAR(4)
 Sof(C56A)=Sof(H56A)=Sof(C57A)=Sof(H57A)=Sof(C58A)=Sof(H58A)=Sof(C59A)=
 Sof(H59A)=Sof(C60A)=Sof(H60A)=1-FVAR(5)
 Sof(C56)=Sof(H56)=Sof(C57)=Sof(H57)=Sof(C58)=Sof(H58)=Sof(C59)=Sof(H59)=
 Sof(C60)=Sof(H60)=FVAR(5)
 Sof(C55A)=1-FVAR(6)
 Sof(C55)=FVAR(6)
4.a Aromatic/amide H refined with riding coordinates:
 C8(H8), C12(H12), C42(H42), C13(H13), C37(H37), C38(H38), C17(H17), C41(H41),
 C10(H10), C46(H46), C43(H43), C11(H11), C18(H18), C45(H45), C15(H15), C7(H7),
 C26A(H26A), C27A(H27A), C28A(H28A), C29A(H29A), C30A(H30A), C48(H48), C40(H40),
  C16(H16), C47(H47), C20(H20), C56(H56), C57(H57), C58(H58), C59(H59),
 C60(H60), C21(H21), C24(H24), C22(H22), C27(H27), C26(H26), C28(H28), C23(H23),
  C54(H54), C50(H50), C52(H52), C51(H51), C53(H53), C29(H29), C30(H30),
 C54A(H54A), C53A(H53A), C52A(H52A), C51A(H51A), C50A(H50A), C56A(H56A),
 C57A(H57A), C58A(H58A), C59A(H59A), C60A(H60A)
4.b Fitted hexagon refined as free rotating group:
 C25(C26A,C27A,C28A,C29A,C30A), C55(C56,C57,C58,C59,C60), C55A(C56A,C57A,C58A,
 C59A,C60A)
;
_olex2_submission_special_instructions 'No special instructions were received'

loop_
_space_group_symop_id
_space_group_symop_operation_xyz
1 'x, y, z'
2 '-x+1/2, y+1/2, -z'
3 '-x, -y, -z'
4 'x-1/2, -y-1/2, z'

loop_
_atom_site_label
_atom_site_type_symbol
_atom_site_fract_x
_atom_site_fract_y
_atom_site_fract_z
_atom_site_U_iso_or_equiv
_atom_site_adp_type
_atom_site_occupancy
_atom_site_calc_flag
_atom_site_disorder_assembly
_atom_site_disorder_group
_atom_site_refinement_flags_posn
Mn1 Mn 0.32020(4) 0.70706(4) 0.23422(3) 0.03237(18) Uani 1 d . . .
Mn4 Mn 0.73110(4) 0.20706(4) 0.33906(3) 0.03225(18) Uani 1 d . . .
Mn2 Mn 0.50602(4) 0.77798(4) 0.25361(3) 0.03252(18) Uani 1 d . . .
Mn3 Mn 0.55259(4) 0.25472(6) 0.22483(4) 0.0573(3) Uani 1 d . . .
S1 S 0.38524(6) 0.79780(7) 0.18057(6) 0.0347(3) Uani 1 d . . .
S2 S 0.44360(6) 0.67027(7) 0.28954(6) 0.0343(3) Uani 1 d A . .
S3 S 0.63009(7) 0.28995(7) 0.33688(7) 0.0415(3) Uani 1 d C . .
S4 S 0.64555(7) 0.15742(8) 0.23594(6) 0.0439(3) Uani 1 d B . .
N2 N 0.5205(2) 0.7056(2) 0.17048(18) 0.0312(8) Uani 1 d . . .
O8 O 0.8180(2) 0.2734(2) 0.47540(18) 0.0506(9) Uani 1 d . . .
N1 N 0.3320(2) 0.6338(2) 0.15098(18) 0.0322(8) Uani 1 d . . .
O6 O 0.48259(19) 0.8680(2) 0.37584(19) 0.0526(10) Uani 1 d . . .
C8 C 0.3305(3) 0.6125(3) 0.0276(2) 0.0361(11) Uani 1 d . . .
H8 H 0.3185 0.6312 -0.0191 0.043 Uiso 1 calc . . R
C6 C 0.4901(2) 0.8335(3) 0.3269(3) 0.0369(11) Uani 1 d . . .
O10 O 0.6244(2) 0.3618(2) 0.14532(19) 0.0584(10) Uani 1 d . . .
N4 N 0.6806(2) 0.1269(2) 0.39469(18) 0.0312(8) Uani 1 d . . .
O2 O 0.31701(19) 0.8073(2) 0.35738(19) 0.0584(11) Uani 1 d . . .
C12 C 0.3812(3) 0.4945(3) -0.0160(2) 0.0378(11) Uani 1 d . . .
H12 H 0.3619 0.5108 -0.0628 0.045 Uiso 1 calc . . R
C42 C 0.5977(2) -0.0403(3) 0.5195(2) 0.0342(11) Uani 1 d . . .
H42 H 0.5863 -0.0893 0.4999 0.041 Uiso 1 calc . . R
C39 C 0.6243(2) 0.0177(3) 0.4758(2) 0.0311(10) Uani 1 d . . .
C13 C 0.4233(3) 0.4329(3) -0.0063(2) 0.0361(11) Uani 1 d . . .
H13 H 0.4414 0.4162 0.0406 0.043 Uiso 1 calc . . R
C37 C 0.6562(2) 0.1481(3) 0.4525(2) 0.0306(10) Uani 1 d . . .
H37 H 0.6586 0.2001 0.4654 0.037 Uiso 1 calc . . R
C14 C 0.4444(2) 0.3880(3) -0.0630(2) 0.0321(10) Uani 1 d . . .
O5 O 0.65667(19) 0.7483(2) 0.3385(2) 0.0551(10) Uani 1 d . . .
N3 N 0.5032(2) 0.1809(3) 0.2862(2) 0.0473(11) Uani 1 d D . .
C38 C 0.6281(2) 0.0965(3) 0.4930(2) 0.0326(10) Uani 1 d . . .
H38 H 0.6116 0.1140 0.5320 0.039 Uiso 1 calc . . R
C17 C 0.5521(2) 0.6354(3) 0.1846(2) 0.0372(11) Uani 1 d . . .
H17 H 0.5625 0.6179 0.2316 0.045 Uiso 1 calc . . R
C9 C 0.3620(2) 0.5399(3) 0.0416(2) 0.0312(10) Uani 1 d . . .
C41 C 0.6750(3) 0.0517(3) 0.3779(2) 0.0405(12) Uani 1 d . . .
H41 H 0.6900 0.0358 0.3376 0.049 Uiso 1 calc . . R
O7 O 0.8463(2) 0.0949(3) 0.3294(2) 0.0671(12) Uani 1 d . . .
C1 C 0.2318(3) 0.7400(3) 0.1834(3) 0.0443(12) Uani 1 d . . .
O1 O 0.1753(2) 0.7600(3) 0.1508(2) 0.0660(12) Uani 1 d . . .
C10 C 0.3736(2) 0.5135(3) 0.1121(2) 0.0340(10) Uani 1 d . . .
H10 H 0.3916 0.4639 0.1242 0.041 Uiso 1 calc . . R
C2 C 0.3183(2) 0.7683(3) 0.3093(3) 0.0386(11) Uani 1 d . . .
O3 O 0.2403(2) 0.5877(2) 0.2942(2) 0.0664(11) Uani 1 d . . .
C46 C 0.5425(3) -0.0567(3) 0.6913(2) 0.0444(13) Uani 1 d . . .
H46 H 0.5524 -0.0059 0.7065 0.053 Uiso 1 calc . . R
C43 C 0.5888(2) -0.0277(3) 0.5846(3) 0.0387(11) Uani 1 d . . .
H43 H 0.6029 0.0207 0.6044 0.046 Uiso 1 calc . . R
C44 C 0.5591(2) -0.0820(3) 0.6291(2) 0.0380(11) Uani 1 d . . .
C11 C 0.3582(2) 0.5611(3) 0.1631(2) 0.0338(10) Uani 1 d . . .
H11 H 0.3664 0.5421 0.2095 0.041 Uiso 1 calc . . R
C34 C 0.5980(3) 0.3200(3) 0.1766(3) 0.0453(13) Uani 1 d D . .
C18 C 0.5051(2) 0.7274(3) 0.1010(2) 0.0351(11) Uani 1 d . . .
H18 H 0.4825 0.7751 0.0887 0.042 Uiso 1 calc . . R
C19 C 0.3557(3) 0.8968(3) 0.1735(3) 0.0426(12) Uani 1 d . . .
C3 C 0.2738(3) 0.6324(3) 0.2716(3) 0.0466(13) Uani 1 d . . .
C45 C 0.5465(2) -0.1601(3) 0.6119(3) 0.0427(12) Uani 1 d . . .
H45 H 0.5587 -0.1807 0.5718 0.051 Uiso 1 calc . . R
O4 O 0.5690(2) 0.9162(2) 0.2005(2) 0.0666(12) Uani 1 d . . .
C5 C 0.5970(3) 0.7569(3) 0.3053(3) 0.0417(12) Uani 1 d . . .
C15 C 0.4302(3) 0.4122(3) -0.1340(2) 0.0366(11) Uani 1 d . . .
H15 H 0.4088 0.4602 -0.1472 0.044 Uiso 1 calc . . R
C33 C 0.7724(3) 0.2751(3) 0.2900(3) 0.0480(13) Uani 1 d . . .
C7 C 0.3167(2) 0.6575(3) 0.0822(2) 0.0342(10) Uani 1 d . . .
H7 H 0.2960 0.7062 0.0711 0.041 Uiso 1 calc . . R
C25 C 0.4605(3) 0.6540(3) 0.3847(2) 0.0432(12) Uani 1 d . . .
C26A C 0.5322(2) 0.6588(6) 0.4256(3) 0.0725(16) Uani 0.454(7) d A 2 G
H26A H 0.5700 0.6700 0.4038 0.087 Uiso 0.454(7) calc A 2 R
C27A C 0.5476(4) 0.6470(8) 0.4991(3) 0.0725(16) Uani 0.454(7) d A 2 G
H27A H 0.5955 0.6502 0.5265 0.087 Uiso 0.454(7) calc A 2 R
C28A C 0.4912(5) 0.6302(7) 0.5317(2) 0.0725(16) Uani 0.454(7) d A 2 G
H28A H 0.5014 0.6223 0.5809 0.087 Uiso 0.454(7) calc A 2 R
C29A C 0.4195(5) 0.6254(7) 0.4908(3) 0.0725(16) Uani 0.454(7) d A 2 G
H29A H 0.3818 0.6142 0.5126 0.087 Uiso 0.454(7) calc A 2 R
C30A C 0.4042(3) 0.6373(6) 0.4172(3) 0.0725(16) Uani 0.454(7) d A 2 G
H30A H 0.3562 0.6340 0.3899 0.087 Uiso 0.454(7) calc A 2 R
C48 C 0.4840(3) 0.2061(3) 0.3451(3) 0.0478(14) Uani 1 d . . .
H48 H 0.4919 0.2580 0.3574 0.057 Uiso 1 calc D . R
C32 C 0.7843(3) 0.2474(3) 0.4226(3) 0.0381(11) Uani 1 d . . .
C40 C 0.6487(3) -0.0033(3) 0.4161(2) 0.0407(12) Uani 1 d . . .
H40 H 0.6472 -0.0549 0.4020 0.049 Uiso 1 calc . . R
C16 C 0.4790(3) 0.3166(3) -0.0475(2) 0.0386(11) Uani 1 d . . .
H16 H 0.4913 0.2987 -0.0006 0.046 Uiso 1 calc . . R
C47 C 0.4889(3) 0.1068(4) 0.2692(3) 0.0480(14) Uani 1 d . . .
H47 H 0.5008 0.0878 0.2283 0.058 Uiso 1 calc D . R
C20 C 0.3002(3) 0.9243(3) 0.2020(3) 0.0509(14) Uani 1 d . . .
H20 H 0.2781 0.8920 0.2292 0.061 Uiso 1 calc . . R
O9 O 0.8007(2) 0.3183(3) 0.2609(2) 0.0809(15) Uani 1 d . . .
C31 C 0.8012(3) 0.1374(3) 0.3341(2) 0.0444(12) Uani 1 d . . .
C4 C 0.5437(3) 0.8618(3) 0.2190(3) 0.0430(12) Uani 1 d . . .
C55 C 0.6820(4) 0.1383(4) 0.1579(3) 0.0642(10) Uani 0.48(4) d B 1 .
C56 C 0.7195(4) 0.1946(3) 0.1295(3) 0.0642(10) Uani 0.733(5) d B 1 G
H56 H 0.7295 0.2423 0.1521 0.077 Uiso 0.733(5) calc B 1 R
C57 C 0.7420(3) 0.1795(3) 0.0673(3) 0.0642(10) Uani 0.733(5) d B 1 G
H57 H 0.7671 0.2171 0.0483 0.077 Uiso 0.733(5) calc B 1 R
C58 C 0.7270(3) 0.1081(3) 0.0335(2) 0.0642(10) Uani 0.733(5) d B 1 G
H58 H 0.7420 0.0980 -0.0081 0.077 Uiso 0.733(5) calc B 1 R
C59 C 0.6895(3) 0.0519(3) 0.0620(3) 0.0642(10) Uani 0.733(5) d B 1 G
H59 H 0.6794 0.0041 0.0394 0.077 Uiso 0.733(5) calc B 1 R
C60 C 0.6670(3) 0.0670(3) 0.1241(3) 0.0642(10) Uani 0.733(5) d B 1 G
H60 H 0.6419 0.0294 0.1432 0.077 Uiso 0.733(5) calc B 1 R
C21 C 0.2774(3) 1.0013(3) 0.1896(3) 0.0625(17) Uani 1 d . . .
H21 H 0.2400 1.0199 0.2087 0.075 Uiso 1 calc . . R
C24 C 0.3878(3) 0.9456(3) 0.1331(3) 0.0507(14) Uani 1 d . . .
H24 H 0.4255 0.9274 0.1141 0.061 Uiso 1 calc . . R
C22 C 0.3095(4) 1.0501(4) 0.1495(3) 0.0651(19) Uani 1 d . . .
H22 H 0.2944 1.1013 0.1419 0.078 Uiso 1 calc . . R
C27 C 0.5316(7) 0.6559(10) 0.5043(6) 0.0725(16) Uani 0.546(7) d A 1 .
H27 H 0.5677 0.6800 0.5392 0.087 Uiso 0.546(7) calc A 1 R
C26 C 0.5179(7) 0.6845(9) 0.4337(6) 0.0725(16) Uani 0.546(7) d A 1 .
H26 H 0.5471 0.7229 0.4212 0.087 Uiso 0.546(7) calc A 1 R
C28 C 0.4966(7) 0.5974(8) 0.5234(6) 0.0725(16) Uani 0.546(7) d A 1 .
H28 H 0.5101 0.5775 0.5696 0.087 Uiso 0.546(7) calc A 1 R
C23 C 0.3642(4) 1.0216(3) 0.1209(3) 0.0616(17) Uani 1 d . . .
H23 H 0.3857 1.0536 0.0930 0.074 Uiso 1 calc . . R
C49 C 0.6471(6) 0.3887(6) 0.3404(9) 0.040(3) Uani 0.75(3) d C 1 .
C54 C 0.5829(5) 0.4359(5) 0.3265(5) 0.051(2) Uani 0.637(8) d C 1 .
H54 H 0.5368 0.4140 0.3092 0.061 Uiso 0.637(8) calc C 1 R
C50 C 0.7114(5) 0.4223(5) 0.3600(5) 0.048(2) Uani 0.637(8) d C 1 .
H50 H 0.7534 0.3921 0.3669 0.057 Uiso 0.637(8) calc C 1 R
C52 C 0.6580(8) 0.5486(6) 0.3620(7) 0.055(3) Uani 0.637(8) d C 1 .
H52 H 0.6629 0.6014 0.3713 0.066 Uiso 0.637(8) calc C 1 R
C51 C 0.7181(6) 0.5016(6) 0.3707(8) 0.063(3) Uani 0.637(8) d C 1 .
H51 H 0.7646 0.5234 0.3841 0.075 Uiso 0.637(8) calc C 1 R
C53 C 0.5903(6) 0.5150(5) 0.3392(5) 0.060(3) Uani 0.637(8) d C 1 .
H53 H 0.5487 0.5458 0.3320 0.072 Uiso 0.637(8) calc C 1 R
C29 C 0.4380(7) 0.5658(8) 0.4716(6) 0.0725(16) Uani 0.546(7) d A 1 .
H29 H 0.4092 0.5278 0.4854 0.087 Uiso 0.546(7) calc A 1 R
C30 C 0.4218(7) 0.5889(8) 0.4019(6) 0.0725(16) Uani 0.546(7) d A 1 .
H30 H 0.3869 0.5632 0.3671 0.087 Uiso 0.546(7) calc A 1 R
O13 O 0.4607(9) 0.4021(9) 0.2481(8) 0.086(6) Uani 0.450(15) d D 2 .
O11 O 0.4798(7) 0.1752(7) 0.0811(4) 0.075(4) Uani 0.550(15) d D 1 .
O12 O 0.4269(5) 0.3524(7) 0.2009(6) 0.070(4) Uani 0.550(15) d D 1 .
C1B C 0.4867(8) 0.2381(11) 0.1540(9) 0.052(4) Uani 0.450(15) d D 2 .
C36 C 0.4768(8) 0.3091(9) 0.2092(8) 0.058(4) Uani 0.550(15) d D 1 .
C1C C 0.4945(9) 0.3469(12) 0.2413(10) 0.054(5) Uani 0.450(15) d D 2 .
C35 C 0.5080(7) 0.2005(8) 0.1356(5) 0.043(3) Uani 0.550(15) d D 1 .
O19 O 0.4426(7) 0.2209(10) 0.1010(7) 0.078(5) Uani 0.450(15) d D 2 .
C54A C 0.6797(9) 0.4199(9) 0.4324(10) 0.064(5) Uani 0.363(8) d C 2 .
H54A H 0.6837 0.3838 0.4689 0.077 Uiso 0.363(8) calc C 2 R
C53A C 0.6993(12) 0.4973(11) 0.4503(10) 0.093(8) Uani 0.363(8) d C 2 .
H53A H 0.7105 0.5130 0.4979 0.111 Uiso 0.363(8) calc C 2 R
C52A C 0.7018(14) 0.5488(13) 0.3982(15) 0.074(6) Uani 0.363(8) d C 2 .
H52A H 0.7154 0.5999 0.4095 0.089 Uiso 0.363(8) calc C 2 R
C51A C 0.6845(16) 0.5253(14) 0.3309(13) 0.069(6) Uani 0.363(8) d C 2 .
H51A H 0.6869 0.5607 0.2952 0.082 Uiso 0.363(8) calc C 2 R
C50A C 0.6624(11) 0.4485(9) 0.3109(11) 0.067(6) Uani 0.363(8) d C 2 .
H50A H 0.6518 0.4314 0.2637 0.081 Uiso 0.363(8) calc C 2 R
C49A C 0.658(2) 0.399(2) 0.370(2) 0.040(3) Uani 0.25(3) d C 2 .
C55A C 0.6739(7) 0.1551(11) 0.1561(4) 0.0642(10) Uani 0.52(4) d B 2 .
C56A C 0.6219(6) 0.1407(10) 0.0926(6) 0.0642(10) Uani 0.267(5) d B 2 G
H56A H 0.5736 0.1305 0.0935 0.077 Uiso 0.267(5) calc B 2 R
C57A C 0.6419(7) 0.1417(10) 0.0278(4) 0.0642(10) Uani 0.267(5) d B 2 G
H57A H 0.6070 0.1321 -0.0147 0.077 Uiso 0.267(5) calc B 2 R
C58A C 0.7140(8) 0.1570(10) 0.0265(5) 0.0642(10) Uani 0.267(5) d B 2 G
H58A H 0.7273 0.1577 -0.0169 0.077 Uiso 0.267(5) calc B 2 R
C59A C 0.7660(6) 0.1714(10) 0.0899(7) 0.0642(10) Uani 0.267(5) d B 2 G
H59A H 0.8143 0.1816 0.0890 0.077 Uiso 0.267(5) calc B 2 R
C60A C 0.7460(6) 0.1704(10) 0.1547(5) 0.0642(10) Uani 0.267(5) d B 2 G
H60A H 0.7809 0.1800 0.1972 0.077 Uiso 0.267(5) calc B 2 R

loop_
_atom_site_aniso_label
_atom_site_aniso_U_11
_atom_site_aniso_U_22
_atom_site_aniso_U_33
_atom_site_aniso_U_23
_atom_site_aniso_U_13
_atom_site_aniso_U_12
Mn1 0.0275(4) 0.0364(4) 0.0360(4) -0.0069(3) 0.0130(3) -0.0022(3)
Mn4 0.0325(4) 0.0339(4) 0.0310(3) 0.0068(3) 0.0091(3) -0.0007(3)
Mn2 0.0253(4) 0.0377(4) 0.0363(4) -0.0029(3) 0.0109(3) 0.0000(3)
Mn3 0.0327(4) 0.0837(7) 0.0531(5) 0.0418(5) 0.0060(4) -0.0075(5)
S1 0.0286(6) 0.0348(6) 0.0411(6) -0.0023(5) 0.0095(5) 0.0012(5)
S2 0.0292(6) 0.0406(7) 0.0341(6) -0.0044(5) 0.0099(5) -0.0012(5)
S3 0.0339(7) 0.0394(7) 0.0530(7) 0.0162(6) 0.0140(6) 0.0010(6)
S4 0.0451(8) 0.0554(8) 0.0322(6) 0.0028(5) 0.0112(6) -0.0155(7)
N2 0.028(2) 0.036(2) 0.0328(18) 0.0005(16) 0.0142(16) 0.0022(18)
O8 0.042(2) 0.059(2) 0.0437(19) -0.0046(17) -0.0027(17) -0.0091(19)
N1 0.029(2) 0.037(2) 0.0328(19) -0.0036(16) 0.0111(16) 0.0004(18)
O6 0.047(2) 0.060(2) 0.053(2) -0.0256(19) 0.0142(18) -0.006(2)
C8 0.037(3) 0.043(3) 0.028(2) 0.003(2) 0.006(2) 0.002(2)
C6 0.025(2) 0.036(3) 0.049(3) -0.003(2) 0.009(2) -0.004(2)
O10 0.069(3) 0.055(2) 0.055(2) 0.0197(19) 0.022(2) -0.018(2)
N4 0.040(2) 0.0245(19) 0.0302(18) 0.0062(15) 0.0104(17) 0.0070(18)
O2 0.043(2) 0.075(3) 0.061(2) -0.037(2) 0.0204(19) -0.008(2)
C12 0.035(3) 0.049(3) 0.033(2) 0.001(2) 0.014(2) -0.003(2)
C42 0.031(3) 0.028(2) 0.040(2) 0.0122(19) 0.002(2) -0.004(2)
C39 0.032(2) 0.030(2) 0.028(2) 0.0061(18) 0.0019(19) -0.002(2)
C13 0.037(3) 0.043(3) 0.030(2) -0.003(2) 0.012(2) 0.004(2)
C37 0.033(2) 0.029(2) 0.028(2) 0.0025(18) 0.0052(19) 0.003(2)
C14 0.027(2) 0.039(3) 0.031(2) 0.0007(19) 0.0085(19) 0.000(2)
O5 0.029(2) 0.073(3) 0.062(2) 0.006(2) 0.0081(18) 0.005(2)
N3 0.028(2) 0.067(3) 0.044(2) 0.029(2) 0.0031(19) -0.005(2)
C38 0.038(3) 0.035(3) 0.026(2) 0.0034(18) 0.010(2) 0.003(2)
C17 0.033(3) 0.047(3) 0.034(2) 0.010(2) 0.012(2) 0.010(2)
C9 0.028(2) 0.035(3) 0.030(2) -0.0026(19) 0.0063(19) -0.001(2)
C41 0.061(3) 0.030(3) 0.035(2) 0.000(2) 0.022(2) 0.002(3)
O7 0.056(3) 0.078(3) 0.066(3) -0.001(2) 0.013(2) 0.027(2)
C1 0.042(3) 0.048(3) 0.046(3) -0.009(2) 0.018(3) 0.000(3)
O1 0.034(2) 0.084(3) 0.077(3) -0.011(2) 0.008(2) 0.011(2)
C10 0.038(3) 0.033(3) 0.033(2) 0.0000(19) 0.011(2) 0.003(2)
C2 0.027(2) 0.042(3) 0.050(3) -0.011(2) 0.015(2) -0.002(2)
O3 0.066(3) 0.059(3) 0.087(3) 0.002(2) 0.044(2) -0.013(2)
C46 0.034(3) 0.059(3) 0.038(3) 0.012(2) 0.004(2) -0.008(3)
C43 0.026(2) 0.043(3) 0.049(3) 0.014(2) 0.012(2) -0.001(2)
C44 0.028(2) 0.046(3) 0.039(2) 0.019(2) 0.006(2) 0.002(2)
C11 0.034(3) 0.037(3) 0.033(2) 0.000(2) 0.014(2) -0.002(2)
C34 0.040(3) 0.057(3) 0.036(3) 0.010(2) 0.004(2) -0.003(3)
C18 0.032(2) 0.038(3) 0.038(2) 0.003(2) 0.013(2) 0.005(2)
C19 0.036(3) 0.042(3) 0.042(3) -0.008(2) -0.005(2) -0.003(2)
C3 0.047(3) 0.053(3) 0.046(3) -0.009(2) 0.023(3) 0.000(3)
C45 0.027(3) 0.050(3) 0.053(3) 0.021(2) 0.013(2) 0.007(2)
O4 0.060(3) 0.061(3) 0.079(3) 0.015(2) 0.015(2) -0.018(2)
C5 0.038(3) 0.047(3) 0.047(3) -0.005(2) 0.023(2) -0.004(3)
C15 0.037(3) 0.038(3) 0.039(2) 0.003(2) 0.018(2) 0.010(2)
C33 0.032(3) 0.067(4) 0.039(3) 0.009(3) -0.003(2) -0.010(3)
C7 0.033(3) 0.037(3) 0.033(2) 0.000(2) 0.008(2) 0.002(2)
C25 0.039(3) 0.052(3) 0.036(2) 0.008(2) 0.004(2) -0.006(3)
C26A 0.075(3) 0.091(4) 0.0469(19) 0.010(2) 0.0076(18) -0.023(3)
C27A 0.075(3) 0.091(4) 0.0469(19) 0.010(2) 0.0076(18) -0.023(3)
C28A 0.075(3) 0.091(4) 0.0469(19) 0.010(2) 0.0076(18) -0.023(3)
C29A 0.075(3) 0.091(4) 0.0469(19) 0.010(2) 0.0076(18) -0.023(3)
C30A 0.075(3) 0.091(4) 0.0469(19) 0.010(2) 0.0076(18) -0.023(3)
C48 0.028(3) 0.054(3) 0.061(3) 0.028(3) 0.011(2) 0.001(3)
C32 0.032(3) 0.039(3) 0.045(3) 0.010(2) 0.012(2) 0.005(2)
C40 0.065(4) 0.027(2) 0.033(2) -0.0009(19) 0.017(2) 0.000(2)
C16 0.040(3) 0.046(3) 0.031(2) 0.003(2) 0.011(2) 0.006(2)
C47 0.031(3) 0.080(4) 0.032(2) 0.015(3) 0.007(2) -0.010(3)
C20 0.042(3) 0.035(3) 0.071(4) -0.007(3) 0.005(3) 0.005(3)
O9 0.071(3) 0.104(4) 0.062(3) 0.030(2) 0.007(2) -0.047(3)
C31 0.047(3) 0.052(3) 0.037(3) 0.002(2) 0.015(2) -0.002(3)
C4 0.034(3) 0.044(3) 0.049(3) 0.001(2) 0.005(2) -0.001(3)
C55 0.063(2) 0.086(3) 0.0453(17) -0.0067(16) 0.0181(15) -0.007(2)
C56 0.063(2) 0.086(3) 0.0453(17) -0.0067(16) 0.0181(15) -0.007(2)
C57 0.063(2) 0.086(3) 0.0453(17) -0.0067(16) 0.0181(15) -0.007(2)
C58 0.063(2) 0.086(3) 0.0453(17) -0.0067(16) 0.0181(15) -0.007(2)
C59 0.063(2) 0.086(3) 0.0453(17) -0.0067(16) 0.0181(15) -0.007(2)
C60 0.063(2) 0.086(3) 0.0453(17) -0.0067(16) 0.0181(15) -0.007(2)
C21 0.047(4) 0.050(4) 0.079(4) -0.022(3) -0.006(3) 0.010(3)
C24 0.052(3) 0.044(3) 0.051(3) 0.003(3) 0.003(3) -0.002(3)
C22 0.080(5) 0.039(3) 0.057(3) -0.008(3) -0.021(3) 0.009(3)
C27 0.075(3) 0.091(4) 0.0469(19) 0.010(2) 0.0076(18) -0.023(3)
C26 0.075(3) 0.091(4) 0.0469(19) 0.010(2) 0.0076(18) -0.023(3)
C28 0.075(3) 0.091(4) 0.0469(19) 0.010(2) 0.0076(18) -0.023(3)
C23 0.080(5) 0.042(3) 0.052(3) 0.003(3) -0.006(3) -0.002(3)
C49 0.051(5) 0.038(4) 0.039(7) 0.005(5) 0.023(5) 0.012(3)
C54 0.039(5) 0.052(5) 0.065(5) 0.009(4) 0.020(4) -0.007(4)
C50 0.044(5) 0.036(5) 0.056(5) -0.002(4) 0.001(5) 0.004(4)
C52 0.082(9) 0.029(5) 0.049(6) -0.004(4) 0.005(7) 0.012(6)
C51 0.060(7) 0.030(6) 0.077(8) 0.000(6) -0.024(6) 0.001(5)
C53 0.065(7) 0.042(5) 0.079(7) 0.011(5) 0.030(6) 0.021(5)
C29 0.075(3) 0.091(4) 0.0469(19) 0.010(2) 0.0076(18) -0.023(3)
C30 0.075(3) 0.091(4) 0.0469(19) 0.010(2) 0.0076(18) -0.023(3)
O13 0.089(10) 0.083(10) 0.103(10) 0.041(9) 0.052(9) 0.038(9)
O11 0.095(9) 0.082(8) 0.031(4) 0.015(4) -0.015(5) -0.055(7)
O12 0.038(5) 0.075(8) 0.095(8) 0.052(6) 0.011(5) 0.020(5)
C1B 0.044(8) 0.066(11) 0.051(9) 0.023(8) 0.022(7) -0.007(8)
C36 0.054(9) 0.067(9) 0.052(8) 0.023(7) 0.009(7) -0.029(8)
C1C 0.047(10) 0.066(11) 0.056(10) 0.043(8) 0.028(8) 0.026(9)
C35 0.048(7) 0.055(8) 0.024(5) 0.009(5) 0.003(5) -0.018(6)
O19 0.062(8) 0.104(11) 0.056(7) 0.022(7) -0.005(6) -0.026(8)
C54A 0.062(11) 0.041(9) 0.077(12) 0.019(8) -0.006(9) -0.012(9)
C53A 0.115(19) 0.067(13) 0.070(12) -0.021(10) -0.029(12) -0.021(13)
C52A 0.065(15) 0.039(12) 0.110(18) 0.025(13) 0.004(15) 0.017(11)
C51A 0.086(18) 0.042(11) 0.079(15) -0.004(12) 0.024(15) -0.011(12)
C50A 0.082(14) 0.035(9) 0.093(13) 0.005(9) 0.038(12) -0.013(10)
C49A 0.051(5) 0.038(4) 0.039(7) 0.005(5) 0.023(5) 0.012(3)
C55A 0.063(2) 0.086(3) 0.0453(17) -0.0067(16) 0.0181(15) -0.007(2)
C56A 0.063(2) 0.086(3) 0.0453(17) -0.0067(16) 0.0181(15) -0.007(2)
C57A 0.063(2) 0.086(3) 0.0453(17) -0.0067(16) 0.0181(15) -0.007(2)
C58A 0.063(2) 0.086(3) 0.0453(17) -0.0067(16) 0.0181(15) -0.007(2)
C59A 0.063(2) 0.086(3) 0.0453(17) -0.0067(16) 0.0181(15) -0.007(2)
C60A 0.063(2) 0.086(3) 0.0453(17) -0.0067(16) 0.0181(15) -0.007(2)

loop_
_atom_type_symbol
_atom_type_description
_atom_type_scat_dispersion_real
_atom_type_scat_dispersion_imag
_atom_type_scat_source
C C 0.0033 0.0016 'International Tables Vol C Tables 4.2.6.8 and 6.1.1.4'
H H 0.0000 0.0000 'International Tables Vol C Tables 4.2.6.8 and 6.1.1.4'
Mn Mn 0.3368 0.7283 'International Tables Vol C Tables 4.2.6.8 and 6.1.1.4'
N N 0.0061 0.0033 'International Tables Vol C Tables 4.2.6.8 and 6.1.1.4'
O O 0.0106 0.0060 'International Tables Vol C Tables 4.2.6.8 and 6.1.1.4'
S S 0.1246 0.1234 'International Tables Vol C Tables 4.2.6.8 and 6.1.1.4'

loop_
_geom_angle_atom_site_label_1
_geom_angle_atom_site_label_2
_geom_angle_atom_site_label_3
_geom_angle
_geom_angle_site_symmetry_1
_geom_angle_site_symmetry_3
S1 Mn1 S2 79.67(4) . .
N1 Mn1 S1 84.42(11) . .
N1 Mn1 S2 84.66(11) . .
C1 Mn1 S1 93.51(17) . .
C1 Mn1 S2 172.59(16) . .
C1 Mn1 N1 91.83(18) . .
C2 Mn1 S1 94.33(16) . .
C2 Mn1 S2 90.39(15) . .
C2 Mn1 N1 175.04(19) . .
C2 Mn1 C1 93.0(2) . .
C2 Mn1 C3 89.6(2) . .
C3 Mn1 S1 175.60(16) . .
C3 Mn1 S2 98.36(18) . .
C3 Mn1 N1 91.50(19) . .
C3 Mn1 C1 88.2(2) . .
S3 Mn4 S4 80.04(5) . .
N4 Mn4 S3 86.87(10) . .
N4 Mn4 S4 83.73(10) . .
C33 Mn4 S3 92.59(18) . .
C33 Mn4 S4 95.05(16) . .
C33 Mn4 N4 178.73(18) . .
C33 Mn4 C32 89.9(2) . .
C33 Mn4 C31 89.4(2) . .
C32 Mn4 S3 92.89(16) . .
C32 Mn4 S4 171.51(16) . .
C32 Mn4 N4 91.25(18) . .
C31 Mn4 S3 173.86(17) . .
C31 Mn4 S4 94.01(16) . .
C31 Mn4 N4 90.98(19) . .
C31 Mn4 C32 92.9(2) . .
S1 Mn2 S2 79.46(4) . .
N2 Mn2 S1 85.36(10) . .
N2 Mn2 S2 85.56(10) . .
C6 Mn2 S1 93.91(15) . .
C6 Mn2 S2 89.93(15) . .
C6 Mn2 N2 175.49(18) . .
C6 Mn2 C5 89.6(2) . .
C6 Mn2 C4 91.1(2) . .
C5 Mn2 S1 176.02(17) . .
C5 Mn2 S2 98.74(16) . .
C5 Mn2 N2 90.98(18) . .
C5 Mn2 C4 87.7(2) . .
C4 Mn2 S1 94.07(16) . .
C4 Mn2 S2 173.51(16) . .
C4 Mn2 N2 93.41(19) . .
S3 Mn3 S4 79.93(5) . .
N3 Mn3 S3 84.42(13) . .
N3 Mn3 S4 86.51(13) . .
C34 Mn3 S3 92.58(16) . .
C34 Mn3 S4 93.22(18) . .
C34 Mn3 N3 177.0(2) . .
C34 Mn3 C1C 86.1(4) . .
C34 Mn3 C35 90.1(3) . .
C1B Mn3 S3 168.7(7) . .
C1B Mn3 S4 110.0(7) . .
C1B Mn3 N3 90.7(5) . .
C1B Mn3 C34 92.2(5) . .
C1B Mn3 C36 60.5(7) . .
C1B Mn3 C1C 86.5(8) . .
C1B Mn3 C35 26.5(6) . .
C36 Mn3 S3 109.1(6) . .
C36 Mn3 S4 168.9(5) . .
C36 Mn3 N3 88.1(4) . .
C36 Mn3 C34 92.7(4) . .
C36 Mn3 C1C 26.6(5) . .
C36 Mn3 C35 87.0(6) . .
C1C Mn3 S3 83.7(6) . .
C1C Mn3 S4 163.6(6) . .
C1C Mn3 N3 93.4(4) . .
C35 Mn3 S3 163.5(5) . .
C35 Mn3 S4 83.7(5) . .
C35 Mn3 N3 92.8(3) . .
C35 Mn3 C1C 112.7(7) . .
Mn1 S1 Mn2 99.64(5) . .
C19 S1 Mn1 118.61(18) . .
C19 S1 Mn2 114.50(16) . .
Mn2 S2 Mn1 99.05(5) . .
C25 S2 Mn1 113.87(17) . .
C25 S2 Mn2 115.98(16) . .
Mn3 S3 Mn4 100.00(6) . .
C49 S3 Mn4 117.0(3) . .
C49 S3 Mn3 110.8(6) . .
C49 S3 C49A 16.0(8) . .
C49A S3 Mn4 114.5(10) . .
C49A S3 Mn3 125.8(12) . .
Mn4 S4 Mn3 98.74(6) . .
C55 S4 Mn4 115.8(2) . .
C55 S4 Mn3 117.8(3) . .
C55A S4 Mn4 116.8(4) . .
C55A S4 Mn3 108.2(6) . .
C55A S4 C55 10.1(6) . .
C17 N2 Mn2 121.0(3) . .
C17 N2 C18 115.3(4) . .
C18 N2 Mn2 123.5(3) . .
C11 N1 Mn1 122.2(3) . .
C7 N1 Mn1 122.1(3) . .
C7 N1 C11 115.7(4) . .
C7 C8 C9 120.8(4) . .
O6 C6 Mn2 177.1(4) . .
C37 N4 Mn4 121.7(3) . .
C41 N4 Mn4 122.1(3) . .
C41 N4 C37 116.0(4) . .
C13 C12 C9 125.1(4) . .
C43 C42 C39 124.6(4) . .
C38 C39 C42 122.1(4) . .
C40 C39 C42 121.6(4) . .
C40 C39 C38 116.3(4) . .
C12 C13 C14 125.8(4) . .
N4 C37 C38 123.2(4) . .
C15 C14 C13 123.4(4) . .
C15 C14 C16 116.3(4) . .
C16 C14 C13 120.3(4) . .
C48 N3 Mn3 121.6(4) . .
C47 N3 Mn3 122.3(4) . .
C47 N3 C48 116.1(4) . .
C37 C38 C39 120.0(4) . .
N2 C17 C15 124.5(4) . 3_665
C8 C9 C12 120.5(4) . .
C8 C9 C10 116.2(4) . .
C10 C9 C12 123.3(4) . .
N4 C41 C40 124.2(4) . .
O1 C1 Mn1 179.1(5) . .
C11 C10 C9 119.5(4) . .
O2 C2 Mn1 179.8(5) . .
C47 C46 C44 120.1(5) 3_656 .
C42 C43 C44 127.0(5) . .
C46 C44 C43 120.3(5) . .
C46 C44 C45 116.6(4) . .
C45 C44 C43 123.1(5) . .
N1 C11 C10 124.7(4) . .
O10 C34 Mn3 177.9(5) . .
N2 C18 C16 123.8(4) . 3_665
C20 C19 S1 123.3(4) . .
C20 C19 C24 119.5(5) . .
C24 C19 S1 117.1(4) . .
O3 C3 Mn1 175.6(5) . .
C48 C45 C44 119.3(5) 3_656 .
O5 C5 Mn2 175.6(5) . .
C17 C15 C14 119.7(4) 3_665 .
O9 C33 Mn4 177.6(5) . .
N1 C7 C8 122.9(4) . .
C26A C25 S2 118.2(3) . .
C26A C25 C30A 120.0 . .
C26A C25 C30 113.4(6) . .
C30A C25 S2 121.8(3) . .
C30A C25 C30 40.4(6) . .
C26 C25 S2 124.0(6) . .
C26 C25 C26A 23.5(8) . .
C26 C25 C30A 109.5(6) . .
C26 C25 C30 120.7(8) . .
C30 C25 S2 112.8(5) . .
C27A C26A C25 120.0 . .
C26A C27A C28A 120.0 . .
C29A C28A C27A 120.0 . .
C28A C29A C30A 120.0 . .
C29A C30A C25 120.0 . .
N3 C48 C45 124.1(5) . 3_656
O8 C32 Mn4 179.7(5) . .
C41 C40 C39 120.2(4) . .
C18 C16 C14 120.5(4) 3_665 .
N3 C47 C46 123.7(5) . 3_656
C19 C20 C21 119.3(6) . .
O7 C31 Mn4 177.8(5) . .
O4 C4 Mn2 176.6(5) . .
C56 C55 S4 121.8(3) . .
C56 C55 C60 120.0 . .
C60 C55 S4 118.0(3) . .
C55 C56 C57 120.0 . .
C58 C57 C56 120.0 . .
C57 C58 C59 120.0 . .
C58 C59 C60 120.0 . .
C59 C60 C55 120.0 . .
C22 C21 C20 121.2(6) . .
C19 C24 C23 120.5(6) . .
C23 C22 C21 118.7(6) . .
C28 C27 C26 123.8(12) . .
C25 C26 C27 117.5(11) . .
C27 C28 C29 117.6(11) . .
C22 C23 C24 120.8(6) . .
C54 C49 S3 114.5(8) . .
C50 C49 S3 126.4(7) . .
C50 C49 C54 118.8(9) . .
C53 C54 C49 118.9(9) . .
C49 C50 C51 121.6(9) . .
C51 C52 C53 117.7(10) . .
C52 C51 C50 121.6(10) . .
C52 C53 C54 121.2(9) . .
C30 C29 C28 122.2(11) . .
C29 C30 C25 117.3(10) . .
O19 C1B Mn3 174.1(17) . .
O12 C36 Mn3 174.6(13) . .
O13 C1C Mn3 177.1(11) . .
O11 C35 Mn3 173.9(11) . .
C49A C54A C53A 122(2) . .
C52A C53A C54A 119.9(19) . .
C51A C52A C53A 119(2) . .
C52A C51A C50A 123(2) . .
C51A C50A C49A 114(2) . .
C54A C49A S3 126(2) . .
C54A C49A C50A 121(3) . .
C50A C49A S3 111(3) . .
C56A C55A S4 118.4(6) . .
C56A C55A C60A 120.0 . .
C60A C55A S4 121.5(6) . .
C55A C56A C57A 120.0 . .
C58A C57A C56A 120.0 . .
C57A C58A C59A 120.0 . .
C60A C59A C58A 120.0 . .
C59A C60A C55A 120.0 . .

loop_
_geom_bond_atom_site_label_1
_geom_bond_atom_site_label_2
_geom_bond_distance
_geom_bond_site_symmetry_2
Mn1 S1 2.3765(14) .
Mn1 S2 2.3943(13) .
Mn1 N1 2.097(4) .
Mn1 C1 1.806(6) .
Mn1 C2 1.799(5) .
Mn1 C3 1.805(6) .
Mn4 S3 2.3736(15) .
Mn4 S4 2.3901(14) .
Mn4 N4 2.115(4) .
Mn4 C33 1.800(5) .
Mn4 C32 1.815(5) .
Mn4 C31 1.806(6) .
Mn2 S1 2.3890(14) .
Mn2 S2 2.3922(14) .
Mn2 N2 2.102(4) .
Mn2 C6 1.793(5) .
Mn2 C5 1.797(6) .
Mn2 C4 1.810(6) .
Mn3 S3 2.3705(16) .
Mn3 S4 2.3989(17) .
Mn3 N3 2.105(4) .
Mn3 C34 1.805(5) .
Mn3 C1B 1.629(17) .
Mn3 C36 1.673(17) .
Mn3 C1C 2.001(18) .
Mn3 C35 1.958(11) .
S1 C19 1.792(5) .
S2 C25 1.804(4) .
S3 C49 1.734(11) .
S3 C49A 2.01(4) .
S4 C55 1.829(4) .
S4 C55A 1.749(8) .
N2 C17 1.349(6) .
N2 C18 1.353(5) .
O8 C32 1.150(5) .
N1 C11 1.348(6) .
N1 C7 1.348(5) .
O6 C6 1.152(5) .
C8 C9 1.384(6) .
C8 C7 1.383(6) .
O10 C34 1.131(6) .
N4 C37 1.355(5) .
N4 C41 1.336(5) .
O2 C2 1.151(5) .
C12 C13 1.313(6) .
C12 C9 1.474(6) .
C42 C39 1.473(6) .
C42 C43 1.325(6) .
C39 C38 1.398(6) .
C39 C40 1.388(6) .
C13 C14 1.472(6) .
C37 C38 1.373(6) .
C14 C15 1.392(6) .
C14 C16 1.393(6) .
O5 C5 1.158(6) .
N3 C48 1.345(7) .
N3 C47 1.331(7) .
C17 C15 1.376(6) 3_665
C9 C10 1.399(6) .
C41 C40 1.367(6) .
O7 C31 1.144(6) .
C1 O1 1.149(6) .
C10 C11 1.366(6) .
O3 C3 1.147(6) .
C46 C44 1.382(7) .
C46 C47 1.378(7) 3_656
C43 C44 1.470(6) .
C44 C45 1.395(7) .
C18 C16 1.371(6) 3_665
C19 C20 1.380(7) .
C19 C24 1.383(7) .
C45 C48 1.372(6) 3_656
O4 C4 1.149(6) .
C15 C17 1.376(6) 3_665
C33 O9 1.141(6) .
C25 C26A 1.3900 .
C25 C30A 1.3900 .
C25 C26 1.355(13) .
C25 C30 1.424(13) .
C26A C27A 1.3900 .
C27A C28A 1.3900 .
C28A C29A 1.3900 .
C29A C30A 1.3900 .
C48 C45 1.372(6) 3_656
C16 C18 1.371(6) 3_665
C47 C46 1.378(7) 3_656
C20 C21 1.401(7) .
C55 C56 1.3900 .
C55 C60 1.3900 .
C56 C57 1.3900 .
C57 C58 1.3900 .
C58 C59 1.3900 .
C59 C60 1.3900 .
C21 C22 1.379(9) .
C24 C23 1.387(7) .
C22 C23 1.373(9) .
C27 C26 1.410(14) .
C27 C28 1.307(17) .
C28 C29 1.406(15) .
C49 C54 1.428(12) .
C49 C50 1.313(15) .
C54 C53 1.390(12) .
C50 C51 1.386(13) .
C52 C51 1.371(18) .
C52 C53 1.371(15) .
C29 C30 1.362(14) .
O13 C1C 1.171(17) .
O11 C35 1.142(12) .
O12 C36 1.181(17) .
C1B O19 1.186(18) .
C54A C53A 1.41(2) .
C54A C49A 1.22(4) .
C53A C52A 1.35(3) .
C52A C51A 1.32(4) .
C51A C50A 1.41(3) .
C50A C49A 1.45(4) .
C55A C56A 1.3900 .
C55A C60A 1.3900 .
C56A C57A 1.3900 .
C57A C58A 1.3900 .
C58A C59A 1.3900 .
C59A C60A 1.3900 .
